data_2108667
loop_
_publ_author_name
'Gulyaeva, Oksana A.'
'Solodovnikova, Zoya A.'
'Solodovnikov, Sergey F.'
'Zolotova, Evgeniya S.'
'Mateyshina, Yuliya G.'
'Uvarov, Nikolai F.'

_publ_section_title
;
 Triple molybdates K~3{--~<i>x</i>}Na~1+<i>x~</i><i>M</i>~4~(MoO~4~)~6~
 (<i>M</i>~= Ni, Mg, Co) and
 K~3+<i>x~</i>Li~1{--~<i>x</i>}Mg~4~(MoO~4~)~6~ isotypic with
 II-Na~3~Fe~2~(AsO~4~)~3~ and yurmarinite: synthesis, potassium disorder,
 crystal chemistry and ionic conductivity
;
_journal_coeditor_code JE5031SUP1
_journal_issue 5
_journal_name_full 'Acta Crystallographica Section B'
_journal_page_first
;
;
_journal_paper_doi 10.1107/S2052520620010677
_journal_volume 76
_journal_year 2020
_chemical_formula_moiety 'K2.88 Mg4 Na1.12, 6(Mo O4)'
_chemical_formula_sum 'K2.88 Mg4 Mo6 Na1.12 O24'
_chemical_formula_weight 1195.26
_space_group_crystal_system trigonal
_space_group_IT_number 167
_space_group_name_Hall '-R 3 2"c'
_space_group_name_H-M_alt 'R -3 c :H'
_atom_sites_solution_primary direct
_atom_sites_solution_secondary difmap
_audit_creation_method SHELXL-2017/1
_cell_angle_alpha 90
_cell_angle_beta 90
_cell_angle_gamma 120
_cell_formula_units_Z 6
_cell_length_a 14.4673(5)
_cell_length_b 14.4673(5)
_cell_length_c 19.9186(9)
_cell_measurement_reflns_used 11402
_cell_measurement_temperature 296(2)
_cell_measurement_theta_max 33.28
_cell_measurement_theta_min 2.61
_cell_volume 3610.5(2)
_computing_cell_refinement 'SAINT (Bruker, 2004)'
_computing_data_collection 'APEX2 (Bruker, 2004)'
_computing_data_reduction 'SAINT (Bruker, 2004)'
_computing_molecular_graphics 'DIAMOND (Brandenburg, 2008)'
_computing_structure_refinement 'SHELXL-2017/1 (Sheldrick, 2017)'
_computing_structure_solution 'SHELXL-2017/1 (Sheldrick, 2017)'
_diffrn_ambient_temperature 296(2)
_diffrn_measured_fraction_theta_full 0.996
_diffrn_measured_fraction_theta_max 0.994
_diffrn_measurement_device_type 'Bruker-Nonius X8 APEX CCD diffractometer'
_diffrn_measurement_method '\ f scans, frame data integration'
_diffrn_radiation_type MoK\a
_diffrn_radiation_wavelength 0.71073
_diffrn_reflns_av_R_equivalents 0.0478
_diffrn_reflns_av_unetI/netI 0.0276
_diffrn_reflns_Laue_measured_fraction_full 0.996
_diffrn_reflns_Laue_measured_fraction_max 0.994
_diffrn_reflns_limit_h_max 22
_diffrn_reflns_limit_h_min -17
_diffrn_reflns_limit_k_max 21
_diffrn_reflns_limit_k_min -22
_diffrn_reflns_limit_l_max 16
_diffrn_reflns_limit_l_min -30
_diffrn_reflns_number 11402
_diffrn_reflns_point_group_measured_fraction_full 0.996
_diffrn_reflns_point_group_measured_fraction_max 0.994
_diffrn_reflns_theta_full 25.242
_diffrn_reflns_theta_max 33.282
_diffrn_reflns_theta_min 2.613
_exptl_absorpt_coefficient_mu 3.756
_exptl_absorpt_correction_T_max 0.829
_exptl_absorpt_correction_T_min 0.798
_exptl_absorpt_correction_type multi-scan
_exptl_absorpt_process_details 'SADABS (Bruker, 2005)'
_exptl_crystal_colour colourless
_exptl_crystal_density_diffrn 3.298
_exptl_crystal_density_method 'not measured'
_exptl_crystal_description fragment
_exptl_crystal_F_000 3354.3
_exptl_crystal_size_max 0.060
_exptl_crystal_size_mid 0.060
_exptl_crystal_size_min 0.050
_refine_diff_density_max 0.709
_refine_diff_density_min -0.706
_refine_diff_density_rms 0.134
_refine_ls_extinction_coef 0.000166(19)
_refine_ls_extinction_expression Fc^*^=kFc[1+0.001xFc^2^\l^3^/sin(2\q)]^-1/4^
_refine_ls_extinction_method 'SHELXL-2017/1 (Sheldrick 2017)'
_refine_ls_goodness_of_fit_ref 1.038
_refine_ls_matrix_type full
_refine_ls_number_parameters 81
_refine_ls_number_reflns 1552
_refine_ls_number_restraints 7
_refine_ls_restrained_S_all 1.037
_refine_ls_R_factor_all 0.0283
_refine_ls_R_factor_gt 0.0209
_refine_ls_shift/su_max 0.005
_refine_ls_shift/su_mean 0.000
_refine_ls_structure_factor_coef Fsqd
_refine_ls_weighting_details 'w=1/[\s^2^(Fo^2^)+(0.0169P)^2^+1.2304P] where P=(Fo^2^+2Fc^2^)/3'
_refine_ls_weighting_scheme calc
_refine_ls_wR_factor_gt 0.0411
_refine_ls_wR_factor_ref 0.0438
_reflns_Friedel_coverage 0.000
_reflns_number_gt 1326
_reflns_number_total 1561
_reflns_threshold_expression 'I > 2\s(I)'
_cod_data_source_file je5031sup1.cif
_cod_data_source_block IV
_cod_original_cell_volume 3610.5(3)
_cod_original_sg_symbol_H-M 'R -3 c'
_cod_database_code 2108667
_publcif_datablock.id {353b4903-5db7-4ab9-b9ad-6b852924f9c2}

_shelx_shelxl_version_number 2017/1
_shelx_space_group_comment
;
The symmetry employed for this shelxl refinement is uniquely defined
by the following loop, which should always be used as a source of
symmetry information in preference to the above space-group names.
They are only intended as comments.
;
_shelx_estimated_absorpt_t_min 0.806
_shelx_estimated_absorpt_t_max 0.834

loop_
_space_group_symop_operation_xyz
'x, y, z'
'-y, x-y, z'
'-x+y, -x, z'
'y, x, -z+1/2'
'x-y, -y, -z+1/2'
'-x, -x+y, -z+1/2'
'x+2/3, y+1/3, z+1/3'
'-y+2/3, x-y+1/3, z+1/3'
'-x+y+2/3, -x+1/3, z+1/3'
'y+2/3, x+1/3, -z+5/6'
'x-y+2/3, -y+1/3, -z+5/6'
'-x+2/3, -x+y+1/3, -z+5/6'
'x+1/3, y+2/3, z+2/3'
'-y+1/3, x-y+2/3, z+2/3'
'-x+y+1/3, -x+2/3, z+2/3'
'y+1/3, x+2/3, -z+7/6'
'x-y+1/3, -y+2/3, -z+7/6'
'-x+1/3, -x+y+2/3, -z+7/6'
'-x, -y, -z'
'y, -x+y, -z'
'x-y, x, -z'
'-y, -x, z-1/2'
'-x+y, y, z-1/2'
'x, x-y, z-1/2'
'-x+2/3, -y+1/3, -z+1/3'
'y+2/3, -x+y+1/3, -z+1/3'
'x-y+2/3, x+1/3, -z+1/3'
'-y+2/3, -x+1/3, z-1/6'
'-x+y+2/3, y+1/3, z-1/6'
'x+2/3, x-y+1/3, z-1/6'
'-x+1/3, -y+2/3, -z+2/3'
'y+1/3, -x+y+2/3, -z+2/3'
'x-y+1/3, x+2/3, -z+2/3'
'-y+1/3, -x+2/3, z+1/6'
'-x+y+1/3, y+2/3, z+1/6'
'x+1/3, x-y+2/3, z+1/6'

loop_
_atom_site_label
_atom_site_type_symbol
_atom_site_fract_x
_atom_site_fract_y
_atom_site_fract_z
_atom_site_U_iso_or_equiv
_atom_site_adp_type
_atom_site_occupancy
_atom_site_site_symmetry_order
_atom_site_calc_flag
_atom_site_refinement_flags_posn
_atom_site_refinement_flags_adp
_atom_site_refinement_flags_occupancy
_atom_site_disorder_assembly
_atom_site_disorder_group
Mo Mo 0.18616(2) 0.00683(2) 0.35501(2) 0.01160(6) Uani 1 1 d . . . . .
Mg1 Mg 0.000000 0.000000 0.250000 0.0090(3) Uani 1 6 d S T P . .
Mg2 Mg 0.21506(7) 0.21506(7) 0.250000 0.01157(18) Uani 1 2 d S T P . .
Na1 Na 0.000000 0.000000 0.500000 0.0298(5) Uani 1 6 d S T P . .
K1 K 0.2546(4) 0.2392(5) 0.4430(4) 0.0216(11) Uani 0.2781(16) 1 d . U P . .
K2 K 0.2622(8) 0.2446(9) 0.4397(5) 0.051(3) Uani 0.2021(16) 1 d . U P . .
Na2 Na 0.247(6) 0.214(5) 0.469(3) 0.030(15) Uiso 0.0198(15) 1 d . . P . .
O1 O 0.15319(13) 0.02320(15) 0.43567(8) 0.0310(4) Uani 1 1 d . . . . .
O2 O 0.26296(12) -0.05624(12) 0.35715(8) 0.0225(3) Uani 1 1 d . . . . .
O3 O 0.26435(12) 0.13271(12) 0.31727(7) 0.0201(3) Uani 1 1 d . . . . .
O4 O 0.06579(11) -0.07220(11) 0.30708(7) 0.0135(3) Uani 1 1 d . . . . .

loop_
_atom_site_aniso_label
_atom_site_aniso_U_11
_atom_site_aniso_U_22
_atom_site_aniso_U_33
_atom_site_aniso_U_23
_atom_site_aniso_U_13
_atom_site_aniso_U_12
Mo 0.01121(9) 0.01207(9) 0.01189(8) -0.00137(5) -0.00308(5) 0.00610(7)
Mg1 0.0076(4) 0.0076(4) 0.0118(7) 0.000 0.000 0.0038(2)
Mg2 0.0093(3) 0.0093(3) 0.0146(4) -0.00073(16) 0.00073(16) 0.0035(3)
Na1 0.0334(8) 0.0334(8) 0.0224(11) 0.000 0.000 0.0167(4)
K1 0.0286(16) 0.0147(19) 0.022(2) -0.0043(15) -0.0013(15) 0.0116(13)
K2 0.094(6) 0.029(4) 0.037(4) -0.014(3) -0.041(4) 0.035(4)
O1 0.0296(9) 0.0418(11) 0.0172(7) -0.0079(7) -0.0005(6) 0.0145(9)
O2 0.0202(8) 0.0195(8) 0.0322(9) 0.0002(6) -0.0077(6) 0.0133(6)
O3 0.0143(7) 0.0159(7) 0.0282(8) 0.0040(6) -0.0028(6) 0.0062(6)
O4 0.0136(7) 0.0113(6) 0.0164(6) -0.0008(5) -0.0040(5) 0.0068(5)

loop_
_atom_type_symbol
_atom_type_description
_atom_type_scat_dispersion_real
_atom_type_scat_dispersion_imag
_atom_type_scat_source
O O 0.0106 0.0060 'International Tables Vol C Tables 4.2.6.8 and 6.1.1.4'
Na Na 0.0362 0.0249 'International Tables Vol C Tables 4.2.6.8 and 6.1.1.4'
Mg Mg 0.0486 0.0363 'International Tables Vol C Tables 4.2.6.8 and 6.1.1.4'
K K 0.2009 0.2494 'International Tables Vol C Tables 4.2.6.8 and 6.1.1.4'
Mo Mo -1.6832 0.6857 'International Tables Vol C Tables 4.2.6.8 and 6.1.1.4'

loop_
_geom_angle_atom_site_label_1
_geom_angle_atom_site_label_2
_geom_angle_atom_site_label_3
_geom_angle
_geom_angle_site_symmetry_1
_geom_angle_site_symmetry_3
_geom_angle_publ_flag
O1 Mo O2 109.81(8) . . ?
O1 Mo O3 109.53(8) . . ?
O2 Mo O3 107.55(7) . . ?
O1 Mo O4 109.51(7) . . ?
O2 Mo O4 110.14(6) . . ?
O3 Mo O4 110.28(7) . . ?
O4 Mg1 O4 85.45(7) . 6 ?
O4 Mg1 O4 92.71(5) . 2 ?
O4 Mg1 O4 177.43(8) 6 2 ?
O4 Mg1 O4 89.17(8) . 5 ?
O4 Mg1 O4 92.71(5) 6 5 ?
O4 Mg1 O4 85.46(7) 2 5 ?
O4 Mg1 O4 177.43(8) . 4 ?
O4 Mg1 O4 92.71(5) 6 4 ?
O4 Mg1 O4 89.17(8) 2 4 ?
O4 Mg1 O4 92.71(5) 5 4 ?
O4 Mg1 O4 92.71(5) . 3 ?
O4 Mg1 O4 89.17(8) 6 3 ?
O4 Mg1 O4 92.71(5) 2 3 ?
O4 Mg1 O4 177.43(8) 5 3 ?
O4 Mg1 O4 85.46(7) 4 3 ?
O2 Mg2 O2 92.81(10) 32 29 ?
O2 Mg2 O4 175.01(7) 32 5 ?
O2 Mg2 O4 92.16(6) 29 5 ?
O2 Mg2 O4 92.16(6) 32 2 ?
O2 Mg2 O4 175.01(7) 29 2 ?
O4 Mg2 O4 82.87(8) 5 2 ?
O2 Mg2 O3 96.19(6) 32 4 ?
O2 Mg2 O3 92.65(6) 29 4 ?
O4 Mg2 O3 83.11(6) 5 4 ?
O4 Mg2 O3 87.27(6) 2 4 ?
O2 Mg2 O3 92.65(6) 32 . ?
O2 Mg2 O3 96.19(6) 29 . ?
O4 Mg2 O3 87.27(6) 5 . ?
O4 Mg2 O3 83.11(6) 2 . ?
O3 Mg2 O3 167.16(9) 4 . ?
O1 Na1 O1 180.00(8) 21_556 3 ?
O1 Na1 O1 94.83(5) 21_556 20_556 ?
O1 Na1 O1 85.17(5) 3 20_556 ?
O1 Na1 O1 85.17(5) 21_556 2 ?
O1 Na1 O1 94.83(5) 3 2 ?
O1 Na1 O1 180.0 20_556 2 ?
O1 Na1 O1 94.83(5) 21_556 19_556 ?
O1 Na1 O1 85.17(5) 3 19_556 ?
O1 Na1 O1 94.83(5) 20_556 19_556 ?
O1 Na1 O1 85.17(5) 2 19_556 ?
O1 Na1 O1 85.17(5) 21_556 . ?
O1 Na1 O1 94.83(5) 3 . ?
O1 Na1 O1 85.17(5) 20_556 . ?
O1 Na1 O1 94.83(5) 2 . ?
O1 Na1 O1 180.0 19_556 . ?
O1 K1 O2 141.0(3) . 34 ?
O1 K1 O3 80.4(2) . 12 ?
O2 K1 O3 65.59(16) 34 12 ?
O1 K1 O1 71.84(17) . 21_556 ?
O2 K1 O1 84.41(19) 34 21_556 ?
O3 K1 O1 81.8(2) 12 21_556 ?
O1 K1 O3 136.93(19) . 34 ?
O2 K1 O3 59.87(13) 34 34 ?
O3 K1 O3 122.3(2) 12 34 ?
O1 K1 O3 75.89(13) 21_556 34 ?
O1 K1 O3 59.82(13) . . ?
O2 K1 O3 138.54(19) 34 . ?
O3 K1 O3 95.56(16) 12 . ?
O1 K1 O3 131.2(2) 21_556 . ?
O3 K1 O3 138.3(3) 34 . ?
O1 K1 O2 114.0(2) . 32 ?
O2 K1 O2 102.9(2) 34 32 ?
O3 K1 O2 130.61(18) 12 32 ?
O1 K1 O2 147.1(2) 21_556 32 ?
O3 K1 O2 80.27(19) 34 32 ?
O3 K1 O2 60.49(14) . 32 ?
O1 K1 O1 68.98(15) . 2 ?
O2 K1 O1 125.25(17) 34 2 ?
O3 K1 O1 137.2(2) 12 2 ?
O1 K1 O1 60.99(11) 21_556 2 ?
O3 K1 O1 70.72(12) 34 2 ?
O3 K1 O1 94.13(18) . 2 ?
O2 K1 O1 89.95(19) 32 2 ?
O1 K1 O4 67.73(15) . 2 ?
O2 K1 O4 150.7(3) 34 2 ?
O3 K1 O4 141.7(2) 12 2 ?
O1 K1 O4 106.56(17) 21_556 2 ?
O3 K1 O4 95.82(19) 34 2 ?
O3 K1 O4 50.42(11) . 2 ?
O2 K1 O4 53.62(13) 32 2 ?
O1 K1 O4 48.25(9) 2 2 ?
O2 K2 O1 139.0(4) 34 . ?
O2 K2 O3 66.1(2) 34 12 ?
O1 K2 O3 79.6(3) . 12 ?
O2 K2 O3 142.8(4) 34 . ?
O1 K2 O3 59.8(2) . . ?
O3 K2 O3 96.8(3) 12 . ?
O2 K2 O2 105.6(4) 34 32 ?
O1 K2 O2 114.5(4) . 32 ?
O3 K2 O2 134.6(4) 12 32 ?
O3 K2 O2 61.9(2) . 32 ?
O2 K2 O3 59.9(2) 34 34 ?
O1 K2 O3 132.9(4) . 34 ?
O3 K2 O3 122.0(4) 12 34 ?
O3 K2 O3 139.5(4) . 34 ?
O2 K2 O3 81.2(3) 32 34 ?
O2 K2 O1 82.8(3) 34 21_556 ?
O1 K2 O1 69.3(3) . 21_556 ?
O3 K2 O1 80.1(3) 12 21_556 ?
O3 K2 O1 128.6(4) . 21_556 ?
O2 K2 O1 145.0(4) 32 21_556 ?
O3 K2 O1 73.9(2) 34 21_556 ?
O2 K2 O4 151.8(4) 34 2 ?
O1 K2 O4 67.0(2) . 2 ?
O3 K2 O4 141.6(4) 12 2 ?
O3 K2 O4 50.48(17) . 2 ?
O2 K2 O4 53.91(18) 32 2 ?
O3 K2 O4 95.2(3) 34 2 ?
O1 K2 O4 103.8(3) 21_556 2 ?
O2 K2 O1 123.0(3) 34 2 ?
O1 K2 O1 67.0(2) . 2 ?
O3 K2 O1 133.7(4) 12 2 ?
O3 K2 O1 93.1(3) . 2 ?
O2 K2 O1 89.5(3) 32 2 ?
O3 K2 O1 69.2(2) 34 2 ?
O1 K2 O1 59.00(19) 21_556 2 ?
O4 K2 O1 47.51(14) 2 2 ?
O1 Na2 O1 85(2) 21_556 . ?
O1 Na2 O3 100(2) 21_556 12 ?
O1 Na2 O3 92(2) . 12 ?
O1 Na2 O2 95(2) 21_556 34 ?
O1 Na2 O2 162(3) . 34 ?
O3 Na2 O2 70.6(17) 12 34 ?
O1 Na2 O3 80.0(18) 21_556 34 ?
O1 Na2 O3 139(3) . 34 ?
O3 Na2 O3 128(2) 12 34 ?
O2 Na2 O3 57.7(11) 34 34 ?
O1 Na2 O3 139(2) 21_556 . ?
O1 Na2 O3 56.9(12) . . ?
O3 Na2 O3 95(2) 12 . ?
O2 Na2 O3 125(3) 34 . ?
O3 Na2 O3 119(2) 34 . ?
O1 Na2 O1 64.3(16) 21_556 2 ?
O1 Na2 O1 70.8(16) . 2 ?
O3 Na2 O1 157(3) 12 2 ?
O2 Na2 O1 125(2) 34 2 ?
O3 Na2 O1 68.6(13) 34 2 ?
O3 Na2 O1 88.5(15) . 2 ?
O1 Na2 O2 52.4(13) 21_556 21_556 ?
O1 Na2 O2 115(2) . 21_556 ?
O3 Na2 O2 58.2(13) 12 21_556 ?
O2 Na2 O2 53.9(11) 34 21_556 ?
O3 Na2 O2 84.5(14) 34 21_556 ?
O3 Na2 O2 153(2) . 21_556 ?
O1 Na2 O2 114.4(19) 2 21_556 ?
Mo O1 Na2 121.1(16) . 20_556 ?
Mo O1 Na1 140.03(9) . . ?
Na2 O1 Na1 90.0(15) 20_556 . ?
Mo O1 Na2 111.5(17) . . ?
Na2 O1 Na2 94.3(9) 20_556 . ?
Na1 O1 Na2 88.0(16) . . ?
Mo O1 K1 100.42(15) . . ?
Na2 O1 K1 105.6(16) 20_556 . ?
Na1 O1 K1 93.50(11) . . ?
Na2 O1 K1 12.5(16) . . ?
Mo O1 K2 98.5(2) . . ?
Na2 O1 K2 105.9(15) 20_556 . ?
Na1 O1 K2 95.6(2) . . ?
Na2 O1 K2 13.9(16) . . ?
K1 O1 K2 2.1(3) . . ?
Mo O1 K1 125.13(16) . 20_556 ?
Na2 O1 K1 7.6(16) 20_556 20_556 ?
Na1 O1 K1 89.05(14) . 20_556 ?
Na2 O1 K1 86.7(16) . 20_556 ?
K1 O1 K1 98.06(12) . 20_556 ?
K2 O1 K1 98.5(3) . 20_556 ?
Mo O1 K2 124.3(2) . 20_556 ?
Na2 O1 K2 7.3(16) 20_556 20_556 ?
Na1 O1 K2 89.9(2) . 20_556 ?
Na2 O1 K2 87.0(16) . 20_556 ?
K1 O1 K2 98.3(3) . 20_556 ?
K2 O1 K2 98.68(19) . 20_556 ?
K1 O1 K2 0.9(3) 20_556 20_556 ?
Mo O1 K1 87.90(14) . 3 ?
Na2 O1 K1 75.1(15) 20_556 3 ?
Na1 O1 K1 75.91(13) . 3 ?
Na2 O1 K1 160.6(17) . 3 ?
K1 O1 K1 169.41(18) . 3 ?
K2 O1 K1 171.4(3) . 3 ?
K1 O1 K1 82.19(16) 20_556 3 ?
K2 O1 K1 82.1(3) 20_556 3 ?
Mo O1 Na2 97.7(12) . 3 ?
Na2 O1 Na2 71.5(14) 20_556 3 ?
Na1 O1 Na2 67.1(11) . 3 ?
Na2 O1 Na2 151(3) . 3 ?
K1 O1 Na2 160.1(12) . 3 ?
K2 O1 Na2 162.2(12) . 3 ?
K1 O1 Na2 78.0(10) 20_556 3 ?
K2 O1 Na2 78.1(10) 20_556 3 ?
K1 O1 Na2 9.9(11) 3 3 ?
Mo O1 K2 86.65(19) . 3 ?
Na2 O1 K2 75.7(16) 20_556 3 ?
Na1 O1 K2 76.97(19) . 3 ?
Na2 O1 K2 161.8(16) . 3 ?
K1 O1 K2 170.4(2) . 3 ?
K2 O1 K2 172.4(3) . 3 ?
K1 O1 K2 82.8(2) 20_556 3 ?
K2 O1 K2 82.7(2) 20_556 3 ?
K1 O1 K2 1.2(3) 3 3 ?
Na2 O1 K2 11.2(12) 3 3 ?
Mo O1 K2 77.64(17) . 12 ?
Na2 O1 K2 103.1(15) 20_556 12 ?
Na1 O1 K2 122.14(18) . 12 ?
Na2 O1 K2 35.7(16) . 12 ?
K1 O1 K2 28.64(17) . 12 ?
K2 O1 K2 26.6(3) . 12 ?
K1 O1 K2 97.2(2) 20_556 12 ?
K2 O1 K2 97.0(2) 20_556 12 ?
K1 O1 K2 161.9(3) 3 12 ?
Na2 O1 K2 169.9(10) 3 12 ?
K2 O1 K2 160.87(7) 3 12 ?
Mo O2 Mg2 145.84(10) . 33_545 ?
Mo O2 K2 100.1(2) . 28 ?
Mg2 O2 K2 102.6(2) 33_545 28 ?
Mo O2 Na2 104.9(14) . 28 ?
Mg2 O2 Na2 91.8(14) 33_545 28 ?
K2 O2 Na2 14.9(15) 28 28 ?
Mo O2 K1 99.57(15) . 28 ?
Mg2 O2 K1 102.08(17) 33_545 28 ?
K2 O2 K1 2.4(3) 28 28 ?
Na2 O2 K1 12.9(15) 28 28 ?
Mo O2 K2 115.2(2) . 33_545 ?
Mg2 O2 K2 98.6(2) 33_545 33_545 ?
K2 O2 K2 41.4(4) 28 33_545 ?
Na2 O2 K2 52.4(15) 28 33_545 ?
K1 O2 K2 43.72(17) 28 33_545 ?
Mo O2 K1 115.83(14) . 33_545 ?
Mg2 O2 K1 98.15(13) 33_545 33_545 ?
K2 O2 K1 43.09(19) 28 33_545 ?
Na2 O2 K1 54.0(15) 28 33_545 ?
K1 O2 K1 45.44(18) 28 33_545 ?
K2 O2 K1 1.7(3) 33_545 33_545 ?
Mo O2 Na2 76.6(11) . 20_556 ?
Mg2 O2 Na2 69.2(11) 33_545 20_556 ?
K2 O2 Na2 132.7(10) 28 20_556 ?
Na2 O2 Na2 119.4(16) 28 20_556 ?
K1 O2 Na2 130.2(10) 28 20_556 ?
K2 O2 Na2 166.2(11) 33_545 20_556 ?
K1 O2 Na2 166.4(11) 33_545 20_556 ?
Mo O2 Na2 116.5(9) . 33_545 ?
Mg2 O2 Na2 97.5(9) 33_545 33_545 ?
K2 O2 Na2 43.6(11) 28 33_545 ?
Na2 O2 Na2 54(2) 28 33_545 ?
K1 O2 Na2 45.9(11) 28 33_545 ?
K2 O2 Na2 2.4(11) 33_545 33_545 ?
K1 O2 Na2 0.8(10) 33_545 33_545 ?
Na2 O2 Na2 165.9(13) 20_556 33_545 ?
Mo O2 K1 73.12(11) . 3 ?
Mg2 O2 K1 88.90(10) 33_545 3 ?
K2 O2 K1 166.3(2) 28 3 ?
Na2 O2 K1 177.2(15) 28 3 ?
K1 O2 K1 167.9(2) 28 3 ?
K2 O2 K1 130.2(2) 33_545 3 ?
K1 O2 K1 128.55(12) 33_545 3 ?
Na2 O2 K1 58.4(10) 20_556 3 ?
Na2 O2 K1 128.2(11) 33_545 3 ?
Mo O2 K2 74.13(17) . 3 ?
Mg2 O2 K2 88.70(16) 33_545 3 ?
K2 O2 K2 165.4(3) 28 3 ?
Na2 O2 K2 178.9(15) 28 3 ?
K1 O2 K2 167.28(19) 28 3 ?
K2 O2 K2 128.55(18) 33_545 3 ?
K1 O2 K2 126.9(2) 33_545 3 ?
Na2 O2 K2 59.9(10) 20_556 3 ?
Na2 O2 K2 126.6(12) 33_545 3 ?
K1 O2 K2 1.7(2) 3 3 ?
Mo O2 K1 80.01(9) . 20_556 ?
Mg2 O2 K1 65.92(8) 33_545 20_556 ?
K2 O2 K1 128.0(3) 28 20_556 ?
Na2 O2 K1 114.3(15) 28 20_556 ?
K1 O2 K1 125.56(12) 28 20_556 ?
K2 O2 K1 160.8(3) 33_545 20_556 ?
K1 O2 K1 161.32(10) 33_545 20_556 ?
Na2 O2 K1 5.6(10) 20_556 20_556 ?
Na2 O2 K1 160.9(10) 33_545 20_556 ?
K1 O2 K1 63.57(14) 3 20_556 ?
K2 O2 K1 64.98(17) 3 20_556 ?
Mo O3 Mg2 128.53(8) . . ?
Mo O3 Na2 129.7(15) . 12 ?
Mg2 O3 Na2 94.7(14) . 12 ?
Mo O3 K2 121.7(2) . 12 ?
Mg2 O3 K2 95.6(2) . 12 ?
Na2 O3 K2 13.3(17) 12 12 ?
Mo O3 K1 123.08(13) . 12 ?
Mg2 O3 K1 95.64(14) . 12 ?
Na2 O3 K1 11.0(16) 12 12 ?
K2 O3 K1 2.4(3) 12 12 ?
Mo O3 K2 92.1(2) . . ?
Mg2 O3 K2 96.6(2) . . ?
Na2 O3 K2 53.9(17) 12 . ?
K2 O3 K2 40.6(4) 12 . ?
K1 O3 K2 42.95(17) 12 . ?
Mo O3 K1 91.70(14) . 28 ?
Mg2 O3 K1 120.57(16) . 28 ?
Na2 O3 K1 84.9(16) 12 28 ?
K2 O3 K1 95.86(15) 12 28 ?
K1 O3 K1 93.8(2) 12 28 ?
K2 O3 K1 127.3(2) . 28 ?
Mo O3 K2 90.5(2) . 28 ?
Mg2 O3 K2 120.1(2) . 28 ?
Na2 O3 K2 87.1(15) 12 28 ?
K2 O3 K2 98.1(4) 12 28 ?
K1 O3 K2 96.08(15) 12 28 ?
K2 O3 K2 129.3(3) . 28 ?
K1 O3 K2 2.3(3) 28 28 ?
Mo O3 K1 90.21(14) . . ?
Mg2 O3 K1 97.09(16) . . ?
Na2 O3 K1 56.0(17) 12 . ?
K2 O3 K1 42.64(17) 12 . ?
K1 O3 K1 45.0(2) 12 . ?
K2 O3 K1 2.1(3) . . ?
K1 O3 K1 128.3(2) 28 . ?
K2 O3 K1 130.3(2) 28 . ?
Mo O3 Na2 89.8(12) . 28 ?
Mg2 O3 Na2 128.9(12) . 28 ?
Na2 O3 Na2 78(3) 12 28 ?
K2 O3 Na2 87.6(13) 12 28 ?
K1 O3 Na2 85.8(14) 12 28 ?
K2 O3 Na2 116.6(13) . 28 ?
K1 O3 Na2 11.0(13) 28 28 ?
K2 O3 Na2 12.8(14) 28 28 ?
K1 O3 Na2 117.5(14) . 28 ?
Mo O3 Na2 81.6(12) . . ?
Mg2 O3 Na2 105.6(11) . . ?
Na2 O3 Na2 60(3) 12 . ?
K2 O3 Na2 47.4(12) 12 . ?
K1 O3 Na2 49.6(12) 12 . ?
K2 O3 Na2 11.0(12) . . ?
K1 O3 Na2 124.2(12) 28 . ?
K2 O3 Na2 125.9(13) 28 . ?
K1 O3 Na2 9.5(11) . . ?
Na2 O3 Na2 113.2(19) 28 . ?
Mo O3 K2 73.50(16) . 33_545 ?
Mg2 O3 K2 115.34(15) . 33_545 ?
Na2 O3 K2 113.9(15) 12 33_545 ?
K2 O3 K2 124.5(3) 12 33_545 ?
K1 O3 K2 122.56(18) 12 33_545 ?
K2 O3 K2 147.4(2) . 33_545 ?
K1 O3 K2 28.96(17) 28 33_545 ?
K2 O3 K2 26.7(3) 28 33_545 ?
K1 O3 K2 147.3(2) . 33_545 ?
Na2 O3 K2 37.0(13) 28 33_545 ?
Na2 O3 K2 139.1(11) . 33_545 ?
Mo O4 Mg1 120.81(7) . . ?
Mo O4 Mg2 136.13(7) . 3 ?
Mg1 O4 Mg2 95.84(6) . 3 ?
Mo O4 K1 85.60(9) . 3 ?
Mg1 O4 K1 136.90(12) . 3 ?
Mg2 O4 K1 82.19(10) 3 3 ?
Mo O4 K2 86.78(17) . 3 ?
Mg1 O4 K2 137.17(19) . 3 ?
Mg2 O4 K2 80.31(17) 3 3 ?
K1 O4 K2 1.9(3) 3 3 ?
Mo O4 Na2 84.1(10) . 3 ?
Mg1 O4 Na2 132.0(9) . 3 ?
Mg2 O4 Na2 88.4(11) 3 3 ?
K1 O4 Na2 7.6(10) 3 3 ?
K2 O4 Na2 9.4(11) 3 3 ?

loop_
_geom_bond_atom_site_label_1
_geom_bond_atom_site_label_2
_geom_bond_distance
_geom_bond_site_symmetry_2
_geom_bond_publ_flag
Mo O1 1.7255(15) . ?
Mo O2 1.7558(15) . ?
Mo O3 1.7611(15) . ?
Mo O4 1.8057(13) . ?
Mg1 O4 2.0697(13) . ?
Mg1 O4 2.0697(13) 6 ?
Mg1 O4 2.0697(13) 2 ?
Mg1 O4 2.0697(13) 5 ?
Mg1 O4 2.0697(13) 4 ?
Mg1 O4 2.0697(13) 3 ?
Mg2 O2 2.0399(16) 32 ?
Mg2 O2 2.0399(16) 29 ?
Mg2 O4 2.1221(15) 5 ?
Mg2 O4 2.1221(15) 2 ?
Mg2 O3 2.1384(14) 4 ?
Mg2 O3 2.1384(14) . ?
Na1 O1 2.4337(17) 21_556 ?
Na1 O1 2.4337(17) 3 ?
Na1 O1 2.4337(17) 20_556 ?
Na1 O1 2.4337(17) 2 ?
Na1 O1 2.4337(17) 19_556 ?
Na1 O1 2.4337(17) . ?
K1 K2 0.118(16) . ?
K1 Na2 0.61(7) . ?
K1 K2 2.120(7) 12 ?
K1 K1 2.235(10) 12 ?
K1 Na2 2.61(7) 12 ?
K1 O1 2.711(7) . ?
K1 O2 2.724(7) 34 ?
K1 O3 2.853(7) 12 ?
K1 O1 2.897(6) 21_556 ?
K1 O3 2.947(6) 34 ?
K1 O3 2.980(6) . ?
K1 O2 3.020(8) 32 ?
K1 O1 3.510(6) 2 ?
K1 O4 3.546(7) 2 ?
K2 Na2 0.70(7) . ?
K2 K2 2.00(2) 12 ?
K2 Na2 2.50(7) 12 ?
K2 O2 2.695(11) 34 ?
K2 O1 2.775(11) . ?
K2 O3 2.840(11) 12 ?
K2 O3 2.935(10) . ?
K2 O2 2.943(11) 32 ?
K2 O3 2.969(10) 34 ?
K2 O1 3.007(11) 21_556 ?
K2 O4 3.559(11) 2 ?
K2 O1 3.599(11) 2 ?
Na2 O1 2.40(7) 21_556 ?
Na2 O1 2.48(6) . ?
Na2 O3 2.52(7) 12 ?
Na2 O2 2.70(6) 34 ?
Na2 Na2 3.01(15) 12 ?
Na2 O3 3.13(6) 34 ?
Na2 O3 3.30(7) . ?
Na2 O1 3.53(7) 2 ?

_cod_database_fobs_code 2108667
